data_1505046
loop_
_publ_author_name
'Li, Z.-F.'
'Zhou, L.'
'Yu, J.-B.'
'Zhang, H.-J.'
'Deng, R.-P.'
'Peng, Z.-P.'
'Guo, Z.-Y.'

_publ_section_title
;
 Synthesis, Structure, Photoluminescence, and Electroluminescence
 Properties of a New Dysprosium Complex
;
_journal_issue 5
_journal_name_full 'Journal of Physical Chemistry C'
_journal_page_first 2295
_journal_paper_doi 10.1021/jp064749t
_journal_volume 111
_journal_year 2007
_chemical_formula_sum 'C78 H75 Dy N6 O8 P2'
_chemical_formula_weight 1448.88
_chemical_name_systematic
; 
 ? 
;
_space_group_IT_number 14
_symmetry_cell_setting monoclinic
_symmetry_space_group_name_Hall '-P 2yn'
_symmetry_space_group_name_H-M 'P 1 21/n 1'
_atom_sites_solution_hydrogens geom
_atom_sites_solution_primary direct
_atom_sites_solution_secondary difmap
_audit_creation_method SHELXL-97
_cell_angle_alpha 90.00
_cell_angle_beta 91.51(3)
_cell_angle_gamma 90.00
_cell_formula_units_Z 4
_cell_length_a 13.263(3)
_cell_length_b 23.046(5)
_cell_length_c 22.945(5)
_cell_measurement_temperature 293(2)
_cell_volume 7011(3)
_computing_cell_refinement 'Bruker XSCANS'
_computing_data_collection 'Bruker XSCANS'
_computing_data_reduction 'Bruker SHELXTL'
_computing_molecular_graphics 'Bruker SHELXTL'
_computing_publication_material 'Bruker SHELXTL'
_computing_structure_refinement 'SHELXL-97 (Sheldrick, 1997)'
_computing_structure_solution 'SHELXS-97 (Sheldrick, 1990)'
_diffrn_ambient_temperature 293(2)
_diffrn_measured_fraction_theta_full 0.989
_diffrn_measured_fraction_theta_max 0.989
_diffrn_measurement_device_type 'Bruker P4'
_diffrn_measurement_method '\w scans'
_diffrn_radiation_monochromator graphite
_diffrn_radiation_source 'fine-focus sealed tube'
_diffrn_radiation_type MoK\a
_diffrn_radiation_wavelength 0.71073
_diffrn_reflns_av_R_equivalents 0.0889
_diffrn_reflns_av_sigmaI/netI 0.0733
_diffrn_reflns_limit_h_max 17
_diffrn_reflns_limit_h_min -17
_diffrn_reflns_limit_k_max 29
_diffrn_reflns_limit_k_min -29
_diffrn_reflns_limit_l_max 29
_diffrn_reflns_limit_l_min -29
_diffrn_reflns_number 64729
_diffrn_reflns_theta_full 27.48
_diffrn_reflns_theta_max 27.48
_diffrn_reflns_theta_min 3.04
_exptl_absorpt_coefficient_mu 1.172
_exptl_crystal_colour colorless
_exptl_crystal_density_diffrn 1.373
_exptl_crystal_density_method 'not measured'
_exptl_crystal_F_000 2980
_refine_diff_density_max 1.294
_refine_diff_density_min -1.967
_refine_diff_density_rms 0.124
_refine_ls_extinction_coef 0.00095(9)
_refine_ls_extinction_expression Fc^*^=kFc[1+0.001xFc^2^\l^3^/sin(2\q)]^-1/4^
_refine_ls_extinction_method SHELXL
_refine_ls_goodness_of_fit_ref 1.082
_refine_ls_hydrogen_treatment mixed
_refine_ls_matrix_type full
_refine_ls_number_parameters 866
_refine_ls_number_reflns 15897
_refine_ls_number_restraints 0
_refine_ls_restrained_S_all 1.082
_refine_ls_R_factor_all 0.0756
_refine_ls_R_factor_gt 0.0461
_refine_ls_shift/su_max 0.018
_refine_ls_shift/su_mean 0.001
_refine_ls_structure_factor_coef Fsqd
_refine_ls_weighting_details 'calc w=1/[\s^2^(Fo^2^)+(0.0355P)^2^+10.5202P] where P=(Fo^2^+2Fc^2^)/3'
_refine_ls_weighting_scheme calc
_refine_ls_wR_factor_gt 0.0958
_refine_ls_wR_factor_ref 0.1154
_reflns_number_gt 11432
_reflns_number_total 15897
_reflns_threshold_expression >2sigma(I)
_cod_data_source_file jp064749tsi20060725_100130.cif
_cod_data_source_block shelxl
_cod_depositor_comments
;
The following automatic conversions were performed:

'_symmetry_cell_setting' value 'Monoclinic' changed to 'monoclinic'
according to /home/saulius/struct/CIF-dictionaries/cif_core.dic
dictionary named 'cif_core.dic' version 2.4.1 from 2010-06-29.

Automatic conversion script
Id: cif_fix_values 1715 2011-07-08 13:25:40Z adriana 
;
_cod_original_cell_volume 7011(2)
_cod_original_sg_symbol_H-M P2(1)/n
_cod_database_code 1505046

loop_
_symmetry_equiv_pos_as_xyz
'x, y, z'
'-x+1/2, y+1/2, -z+1/2'
'-x, -y, -z'
'x-1/2, -y-1/2, z-1/2'

loop_
_atom_site_label
_atom_site_type_symbol
_atom_site_fract_x
_atom_site_fract_y
_atom_site_fract_z
_atom_site_U_iso_or_equiv
_atom_site_adp_type
_atom_site_occupancy
_atom_site_symmetry_multiplicity
_atom_site_calc_flag
_atom_site_refinement_flags
Dy1 Dy 0.531545(13) 0.134955(8) 0.277747(8) 0.02073(7) Uani 1 1 d .
N1 N 0.3263(3) -0.07234(14) 0.22464(15) 0.0309(8) Uani 1 1 d .
N2 N 0.3420(2) -0.01623(13) 0.20210(14) 0.0246(7) Uani 1 1 d .
N3 N 0.4277(3) 0.31311(15) 0.12577(16) 0.0334(8) Uani 1 1 d .
N4 N 0.3899(3) 0.26250(14) 0.15089(15) 0.0276(8) Uani 1 1 d .
N5 N 0.7999(3) 0.24074(15) 0.43369(15) 0.0317(8) Uani 1 1 d .
N6 N 0.7760(2) 0.18652(14) 0.40966(14) 0.0265(7) Uani 1 1 d .
O1 O 0.5500(2) 0.04432(12) 0.32580(12) 0.0303(7) Uani 1 1 d .
O2 O 0.4370(2) 0.06580(11) 0.22352(11) 0.0242(6) Uani 1 1 d .
O3 O 0.4431(2) 0.18621(11) 0.20873(12) 0.0255(6) Uani 1 1 d .
O4 O 0.6473(2) 0.20704(12) 0.24113(12) 0.0282(6) Uani 1 1 d .
O5 O 0.5021(2) 0.22969(12) 0.32753(12) 0.0277(6) Uani 1 1 d .
O6 O 0.6473(2) 0.14382(11) 0.35382(12) 0.0262(6) Uani 1 1 d .
O7 O 0.3814(2) 0.12710(13) 0.32724(13) 0.0325(7) Uani 1 1 d .
O8 O 0.6473(2) 0.08960(12) 0.21577(12) 0.0308(7) Uani 1 1 d .
P1 P 0.30177(8) 0.12723(4) 0.37221(5) 0.0245(2) Uani 1 1 d .
P2 P 0.68043(8) 0.07196(5) 0.15671(5) 0.0281(2) Uani 1 1 d .
C1 C 0.5455(5) -0.0178(3) 0.4312(2) 0.0699(19) Uani 1 1 d .
H1A H 0.5717 -0.0437 0.4606 0.105 Uiso 1 1 calc R
H1B H 0.4765 -0.0088 0.4390 0.105 Uiso 1 1 calc R
H1C H 0.5846 0.0173 0.4315 0.105 Uiso 1 1 calc R
C2 C 0.6589(5) -0.0613(3) 0.3602(3) 0.090(3) Uani 1 1 d .
H2A H 0.6979 -0.0264 0.3571 0.135 Uiso 1 1 calc R
H2B H 0.6611 -0.0824 0.3241 0.135 Uiso 1 1 calc R
H2C H 0.6865 -0.0848 0.3912 0.135 Uiso 1 1 calc R
C3 C 0.5513(3) -0.04609(17) 0.37275(17) 0.0290(9) Uani 1 1 d .
H3 H 0.5107 -0.0816 0.3725 0.035 Uiso 1 1 calc R
C4 C 0.5108(3) -0.00531(17) 0.32567(17) 0.0265(9) Uani 1 1 d .
C5 C 0.3788(4) -0.13055(19) 0.3071(2) 0.0393(11) Uani 1 1 d .
H5A H 0.3306 -0.1564 0.2891 0.059 Uiso 1 1 calc R
H5B H 0.3593 -0.1222 0.3462 0.059 Uiso 1 1 calc R
H5C H 0.4442 -0.1485 0.3079 0.059 Uiso 1 1 calc R
C6 C 0.3826(3) -0.07521(17) 0.27273(18) 0.0291(9) Uani 1 1 d .
C7 C 0.4377(3) -0.02237(16) 0.28326(17) 0.0247(9) Uani 1 1 d .
C8 C 0.4090(3) 0.01530(17) 0.23604(17) 0.0244(9) Uani 1 1 d .
C9 C 0.2972(3) -0.00049(17) 0.14780(17) 0.0255(9) Uani 1 1 d .
C10 C 0.2619(3) -0.04314(19) 0.10982(18) 0.0314(10) Uani 1 1 d .
H10 H 0.2674 -0.0820 0.1202 0.038 Uiso 1 1 calc R
C11 C 0.2189(3) -0.0280(2) 0.05681(19) 0.0364(11) Uani 1 1 d .
H11 H 0.1951 -0.0568 0.0316 0.044 Uiso 1 1 calc R
C12 C 0.2106(4) 0.0300(2) 0.0406(2) 0.0396(11) Uani 1 1 d .
H12 H 0.1821 0.0401 0.0045 0.047 Uiso 1 1 calc R
C13 C 0.2454(3) 0.0725(2) 0.0787(2) 0.0368(11) Uani 1 1 d .
H13 H 0.2396 0.1113 0.0683 0.044 Uiso 1 1 calc R
C14 C 0.2886(3) 0.05766(18) 0.13214(18) 0.0292(9) Uani 1 1 d .
H14 H 0.3118 0.0865 0.1575 0.035 Uiso 1 1 calc R
C15 C 0.8296(3) 0.2469(2) 0.1988(3) 0.0553(15) Uani 1 1 d .
H15A H 0.8889 0.2699 0.1931 0.083 Uiso 1 1 calc R
H15B H 0.8192 0.2214 0.1661 0.083 Uiso 1 1 calc R
H15C H 0.8381 0.2244 0.2337 0.083 Uiso 1 1 calc R
C16 C 0.7496(5) 0.3261(3) 0.2571(2) 0.0651(18) Uani 1 1 d .
H16A H 0.6908 0.3503 0.2594 0.098 Uiso 1 1 calc R
H16B H 0.8083 0.3501 0.2534 0.098 Uiso 1 1 calc R
H16C H 0.7564 0.3030 0.2918 0.098 Uiso 1 1 calc R
C17 C 0.7389(3) 0.28649(19) 0.20413(19) 0.0320(10) Uani 1 1 d .
H17 H 0.7329 0.3106 0.1690 0.038 Uiso 1 1 calc R
C18 C 0.6419(3) 0.25104(18) 0.20971(17) 0.0258(9) Uani 1 1 d .
C19 C 0.5815(4) 0.3689(2) 0.1267(2) 0.0484(13) Uani 1 1 d .
H19A H 0.6326 0.3573 0.1002 0.073 Uiso 1 1 calc R
H19B H 0.6127 0.3865 0.1605 0.073 Uiso 1 1 calc R
H19C H 0.5371 0.3964 0.1078 0.073 Uiso 1 1 calc R
C20 C 0.5224(3) 0.31676(17) 0.14461(19) 0.0315(10) Uani 1 1 d .
C21 C 0.5502(3) 0.26808(17) 0.18144(17) 0.0249(9) Uani 1 1 d .
C22 C 0.4609(3) 0.23431(16) 0.18422(17) 0.0237(8) Uani 1 1 d .
C23 C 0.2899(3) 0.24366(17) 0.13732(18) 0.0270(9) Uani 1 1 d .
C24 C 0.2485(3) 0.25315(19) 0.08199(19) 0.0332(10) Uani 1 1 d .
H24 H 0.2853 0.2726 0.0541 0.040 Uiso 1 1 calc R
C25 C 0.1523(3) 0.2335(2) 0.0685(2) 0.0418(12) Uani 1 1 d .
H25 H 0.1247 0.2390 0.0313 0.050 Uiso 1 1 calc R
C26 C 0.0968(3) 0.2055(2) 0.1107(2) 0.0440(12) Uani 1 1 d .
H26 H 0.0319 0.1924 0.1016 0.053 Uiso 1 1 calc R
C27 C 0.1376(3) 0.1970(2) 0.1661(2) 0.0397(11) Uani 1 1 d .
H27 H 0.0999 0.1788 0.1944 0.048 Uiso 1 1 calc R
C28 C 0.2345(3) 0.21556(19) 0.1792(2) 0.0338(10) Uani 1 1 d .
H28 H 0.2627 0.2092 0.2162 0.041 Uiso 1 1 calc R
C29 C 0.4516(4) 0.34696(19) 0.3155(2) 0.0427(12) Uani 1 1 d .
H29A H 0.4920 0.3472 0.2814 0.064 Uiso 1 1 calc R
H29B H 0.4290 0.3857 0.3234 0.064 Uiso 1 1 calc R
H29C H 0.3943 0.3221 0.3091 0.064 Uiso 1 1 calc R
C30 C 0.4536(4) 0.3238(2) 0.4237(2) 0.0491(13) Uani 1 1 d .
H30A H 0.3973 0.2979 0.4189 0.074 Uiso 1 1 calc R
H30B H 0.4295 0.3622 0.4317 0.074 Uiso 1 1 calc R
H30C H 0.4960 0.3109 0.4557 0.074 Uiso 1 1 calc R
C31 C 0.5555(3) 0.26345(17) 0.35762(18) 0.0280(9) Uani 1 1 d .
C32 C 0.7333(3) 0.33761(18) 0.4373(2) 0.0371(11) Uani 1 1 d .
H32A H 0.7945 0.3429 0.4599 0.056 Uiso 1 1 calc R
H32B H 0.6766 0.3473 0.4606 0.056 Uiso 1 1 calc R
H32C H 0.7339 0.3624 0.4037 0.056 Uiso 1 1 calc R
C33 C 0.7251(3) 0.27525(17) 0.41809(18) 0.0279(9) Uani 1 1 d .
C34 C 0.6495(3) 0.24573(17) 0.38380(17) 0.0250(9) Uani 1 1 d .
C35 C 0.6859(3) 0.18803(17) 0.37834(17) 0.0239(8) Uani 1 1 d .
C36 C 0.8416(3) 0.13877(19) 0.41907(19) 0.0301(9) Uani 1 1 d .
C37 C 0.9146(3) 0.1417(2) 0.46322(19) 0.0359(10) Uani 1 1 d .
H37 H 0.9191 0.1742 0.4871 0.043 Uiso 1 1 calc R
C38 C 0.9815(3) 0.0954(2) 0.4716(2) 0.0438(12) Uani 1 1 d .
H38 H 1.0307 0.0974 0.5012 0.053 Uiso 1 1 calc R
C39 C 0.9755(4) 0.0468(2) 0.4367(2) 0.0445(12) Uani 1 1 d .
H39 H 1.0202 0.0161 0.4425 0.053 Uiso 1 1 calc R
C40 C 0.9029(4) 0.0444(2) 0.3933(2) 0.0476(13) Uani 1 1 d .
H40 H 0.8986 0.0117 0.3697 0.057 Uiso 1 1 calc R
C41 C 0.8355(4) 0.0897(2) 0.3838(2) 0.0441(12) Uani 1 1 d .
H41 H 0.7866 0.0873 0.3540 0.053 Uiso 1 1 calc R
C42 C 0.4556(3) 0.14338(18) 0.4530(2) 0.0336(10) Uani 1 1 d .
H42 H 0.4963 0.1275 0.4247 0.040 Uiso 1 1 calc R
C43 C 0.4976(4) 0.1599(2) 0.5065(2) 0.0436(12) Uani 1 1 d .
H43 H 0.5662 0.1550 0.5142 0.052 Uiso 1 1 calc R
C44 C 0.4370(4) 0.1838(2) 0.5482(2) 0.0445(12) Uani 1 1 d .
H44 H 0.4654 0.1949 0.5840 0.053 Uiso 1 1 calc R
C45 C 0.3347(4) 0.1914(2) 0.5377(2) 0.0436(12) Uani 1 1 d .
H45 H 0.2945 0.2076 0.5661 0.052 Uiso 1 1 calc R
C46 C 0.2926(4) 0.17469(19) 0.48417(19) 0.0354(10) Uani 1 1 d .
H46 H 0.2239 0.1797 0.4767 0.043 Uiso 1 1 calc R
C47 C 0.3527(3) 0.15049(17) 0.44155(18) 0.0269(9) Uani 1 1 d .
C48 C 0.2494(3) 0.05586(18) 0.3828(2) 0.0334(10) Uani 1 1 d .
C49 C 0.2543(3) 0.0289(2) 0.4377(2) 0.0421(12) Uani 1 1 d .
H49 H 0.2792 0.0491 0.4701 0.051 Uiso 1 1 calc R
C50 C 0.2220(4) -0.0279(2) 0.4434(3) 0.0593(17) Uani 1 1 d .
H50 H 0.2264 -0.0461 0.4795 0.071 Uiso 1 1 calc R
C51 C 0.1840(4) -0.0572(2) 0.3963(4) 0.0644(18) Uani 1 1 d .
H51 H 0.1623 -0.0953 0.4008 0.077 Uiso 1 1 calc R
C78 C 0.5146(3) 0.32456(18) 0.3675(2) 0.0336(10) Uani 1 1 d .
H78 H 0.5721 0.3508 0.3736 0.040 Uiso 1 1 calc R
C52 C 0.1769(4) -0.0316(3) 0.3422(3) 0.067(2) Uani 1 1 d .
H52 H 0.1500 -0.0522 0.3106 0.080 Uiso 1 1 calc R
C53 C 0.2109(3) 0.0263(2) 0.3346(3) 0.0480(14) Uani 1 1 d .
H53 H 0.2073 0.0440 0.2982 0.058 Uiso 1 1 calc R
C54 C 0.2022(3) 0.17719(18) 0.35309(17) 0.0274(9) Uani 1 1 d .
C55 C 0.0999(3) 0.1626(2) 0.3510(2) 0.0402(12) Uani 1 1 d .
H55 H 0.0798 0.1251 0.3599 0.048 Uiso 1 1 calc R
C56 C 0.0289(4) 0.2039(2) 0.3358(2) 0.0512(14) Uani 1 1 d .
H56 H -0.0390 0.1939 0.3336 0.061 Uiso 1 1 calc R
C57 C 0.0583(4) 0.2601(2) 0.3238(2) 0.0521(14) Uani 1 1 d .
H57 H 0.0098 0.2879 0.3140 0.062 Uiso 1 1 calc R
C58 C 0.1590(4) 0.2754(2) 0.3262(2) 0.0502(14) Uani 1 1 d .
H58 H 0.1786 0.3133 0.3184 0.060 Uiso 1 1 calc R
C59 C 0.2305(4) 0.2336(2) 0.3403(2) 0.0406(11) Uani 1 1 d .
H59 H 0.2985 0.2435 0.3413 0.049 Uiso 1 1 calc R
C60 C 0.8702(4) 0.0784(2) 0.2078(2) 0.0475(13) Uani 1 1 d .
H60 H 0.8390 0.0997 0.2367 0.057 Uiso 1 1 calc R
C61 C 0.9715(4) 0.0663(3) 0.2131(3) 0.073(2) Uani 1 1 d .
H61 H 1.0084 0.0787 0.2458 0.088 Uiso 1 1 calc R
C62 C 1.0183(4) 0.0355(3) 0.1698(4) 0.084(2) Uani 1 1 d .
H62 H 1.0872 0.0283 0.1729 0.101 Uiso 1 1 calc R
C63 C 0.9642(5) 0.0156(3) 0.1227(3) 0.087(2) Uani 1 1 d .
H63 H 0.9958 -0.0061 0.0943 0.104 Uiso 1 1 calc R
C64 C 0.8624(4) 0.0277(3) 0.1170(3) 0.0645(17) Uani 1 1 d .
H64 H 0.8259 0.0147 0.0844 0.077 Uiso 1 1 calc R
C65 C 0.8140(3) 0.0591(2) 0.1597(2) 0.0362(11) Uani 1 1 d .
C66 C 0.6006(3) -0.03609(19) 0.17431(19) 0.0338(10) Uani 1 1 d .
H66 H 0.6183 -0.0293 0.2132 0.041 Uiso 1 1 calc R
C67 C 0.5529(4) -0.0872(2) 0.1586(2) 0.0412(11) Uani 1 1 d .
H67 H 0.5373 -0.1145 0.1868 0.049 Uiso 1 1 calc R
C68 C 0.5285(4) -0.0974(2) 0.1004(2) 0.0449(12) Uani 1 1 d .
H68 H 0.4962 -0.1318 0.0897 0.054 Uiso 1 1 calc R
C69 C 0.5512(4) -0.0576(2) 0.0585(2) 0.0429(12) Uani 1 1 d .
H69 H 0.5352 -0.0652 0.0195 0.051 Uiso 1 1 calc R
C70 C 0.5984(3) -0.00584(19) 0.0743(2) 0.0373(11) Uani 1 1 d .
H70 H 0.6139 0.0213 0.0459 0.045 Uiso 1 1 calc R
C71 C 0.6225(3) 0.00536(18) 0.13260(18) 0.0283(9) Uani 1 1 d .
C72 C 0.6497(3) 0.12355(19) 0.10017(19) 0.0342(10) Uani 1 1 d .
C73 C 0.7192(4) 0.1462(2) 0.0620(2) 0.0478(13) Uani 1 1 d .
H73 H 0.7870 0.1363 0.0663 0.057 Uiso 1 1 calc R
C74 C 0.6883(5) 0.1836(2) 0.0175(2) 0.0622(17) Uani 1 1 d .
H74 H 0.7352 0.1980 -0.0082 0.075 Uiso 1 1 calc R
C75 C 0.5890(5) 0.1991(2) 0.0112(2) 0.0606(17) Uani 1 1 d .
H75 H 0.5688 0.2242 -0.0185 0.073 Uiso 1 1 calc R
C76 C 0.5192(5) 0.1777(2) 0.0487(2) 0.0513(14) Uani 1 1 d .
H76 H 0.4520 0.1888 0.0447 0.062 Uiso 1 1 calc R
C77 C 0.5490(4) 0.1393(2) 0.0927(2) 0.0412(12) Uani 1 1 d .
H77 H 0.5012 0.1240 0.1173 0.049 Uiso 1 1 calc R

loop_
_atom_site_aniso_label
_atom_site_aniso_U_11
_atom_site_aniso_U_22
_atom_site_aniso_U_33
_atom_site_aniso_U_23
_atom_site_aniso_U_13
_atom_site_aniso_U_12
Dy1 0.02551(11) 0.01671(10) 0.01985(11) 0.00062(7) -0.00188(7) -0.00119(7)
N1 0.042(2) 0.0196(18) 0.0311(19) 0.0040(15) -0.0026(17) -0.0076(15)
N2 0.0320(18) 0.0163(16) 0.0251(17) 0.0004(13) -0.0060(15) -0.0052(14)
N3 0.040(2) 0.0223(18) 0.037(2) 0.0096(16) -0.0026(18) -0.0018(16)
N4 0.0330(19) 0.0202(17) 0.0293(19) 0.0059(14) -0.0042(16) 0.0000(15)
N5 0.037(2) 0.0252(19) 0.033(2) -0.0060(15) -0.0037(17) -0.0053(16)
N6 0.0267(17) 0.0261(18) 0.0262(18) -0.0031(14) -0.0073(15) 0.0008(14)
O1 0.0434(17) 0.0209(15) 0.0258(15) 0.0044(12) -0.0114(13) -0.0043(13)
O2 0.0313(14) 0.0163(14) 0.0248(14) 0.0011(11) -0.0007(12) -0.0035(11)
O3 0.0271(14) 0.0195(14) 0.0294(15) 0.0080(12) -0.0066(12) -0.0053(11)
O4 0.0310(15) 0.0249(15) 0.0284(15) 0.0057(12) -0.0026(13) -0.0034(12)
O5 0.0291(15) 0.0221(15) 0.0317(16) -0.0038(12) -0.0031(13) -0.0006(12)
O6 0.0297(15) 0.0191(14) 0.0295(15) -0.0038(12) -0.0054(13) -0.0005(12)
O7 0.0272(15) 0.0386(18) 0.0323(16) -0.0053(13) 0.0105(13) -0.0043(13)
O8 0.0304(15) 0.0341(17) 0.0279(15) -0.0056(13) 0.0024(13) -0.0017(13)
P1 0.0260(5) 0.0217(5) 0.0259(5) -0.0021(4) 0.0028(4) -0.0015(4)
P2 0.0282(5) 0.0283(6) 0.0279(6) -0.0059(5) 0.0038(5) -0.0014(5)
C1 0.118(5) 0.064(4) 0.028(3) 0.011(3) -0.004(3) 0.034(4)
C2 0.078(4) 0.094(5) 0.100(5) 0.064(4) 0.037(4) 0.060(4)
C3 0.041(2) 0.018(2) 0.027(2) 0.0045(17) -0.0034(19) 0.0002(18)
C4 0.037(2) 0.020(2) 0.023(2) 0.0022(16) 0.0038(18) 0.0023(17)
C5 0.055(3) 0.028(2) 0.035(2) 0.003(2) -0.004(2) -0.008(2)
C6 0.041(2) 0.019(2) 0.028(2) -0.0004(17) 0.000(2) -0.0045(18)
C7 0.033(2) 0.0159(19) 0.025(2) -0.0002(16) 0.0026(18) -0.0012(16)
C8 0.029(2) 0.022(2) 0.022(2) -0.0033(16) 0.0014(17) 0.0032(17)
C9 0.026(2) 0.025(2) 0.026(2) -0.0018(17) 0.0028(17) -0.0035(17)
C10 0.040(2) 0.024(2) 0.030(2) -0.0025(18) 0.001(2) -0.0053(19)
C11 0.044(3) 0.036(3) 0.029(2) -0.009(2) -0.007(2) -0.008(2)
C12 0.050(3) 0.042(3) 0.026(2) -0.001(2) -0.004(2) 0.001(2)
C13 0.041(3) 0.033(3) 0.036(2) 0.007(2) -0.004(2) 0.000(2)
C14 0.036(2) 0.023(2) 0.029(2) -0.0039(17) -0.0017(19) -0.0041(18)
C15 0.031(3) 0.060(4) 0.075(4) 0.020(3) 0.002(3) -0.007(2)
C16 0.083(4) 0.066(4) 0.046(3) -0.013(3) 0.003(3) -0.051(3)
C17 0.033(2) 0.034(2) 0.029(2) 0.0068(19) -0.0035(19) -0.0141(19)
C18 0.032(2) 0.027(2) 0.0183(19) -0.0012(17) -0.0022(17) -0.0063(18)
C19 0.048(3) 0.034(3) 0.063(3) 0.023(2) -0.006(3) -0.012(2)
C20 0.039(2) 0.019(2) 0.037(2) 0.0072(18) 0.001(2) -0.0006(18)
C21 0.034(2) 0.0177(19) 0.023(2) 0.0021(16) -0.0011(18) -0.0050(17)
C22 0.030(2) 0.0167(19) 0.024(2) -0.0010(16) -0.0024(17) -0.0020(16)
C23 0.028(2) 0.021(2) 0.032(2) 0.0018(17) -0.0004(18) 0.0043(17)
C24 0.037(2) 0.034(2) 0.029(2) 0.0043(19) -0.003(2) 0.007(2)
C25 0.039(3) 0.044(3) 0.043(3) -0.002(2) -0.008(2) 0.009(2)
C26 0.029(2) 0.039(3) 0.064(3) -0.003(2) -0.011(2) 0.002(2)
C27 0.032(2) 0.038(3) 0.050(3) 0.002(2) 0.008(2) 0.004(2)
C28 0.037(2) 0.032(2) 0.032(2) -0.0009(19) -0.005(2) 0.005(2)
C29 0.049(3) 0.023(2) 0.056(3) 0.005(2) -0.005(3) 0.007(2)
C30 0.051(3) 0.042(3) 0.054(3) -0.013(3) 0.003(3) 0.018(2)
C31 0.035(2) 0.017(2) 0.032(2) -0.0019(17) 0.0080(19) 0.0001(17)
C32 0.043(3) 0.029(2) 0.039(3) -0.010(2) -0.006(2) -0.007(2)
C33 0.033(2) 0.024(2) 0.027(2) -0.0044(17) 0.0016(19) -0.0027(18)
C34 0.029(2) 0.023(2) 0.024(2) -0.0026(16) 0.0019(17) -0.0038(17)
C35 0.026(2) 0.026(2) 0.0202(19) 0.0007(16) 0.0013(17) -0.0021(17)
C36 0.027(2) 0.034(2) 0.030(2) 0.0034(19) 0.0006(18) 0.0031(18)
C37 0.032(2) 0.046(3) 0.030(2) -0.001(2) -0.002(2) 0.003(2)
C38 0.032(2) 0.065(4) 0.034(3) 0.012(2) -0.006(2) 0.009(2)
C39 0.039(3) 0.042(3) 0.054(3) 0.011(2) 0.006(2) 0.012(2)
C40 0.047(3) 0.036(3) 0.059(3) -0.003(2) -0.008(3) 0.009(2)
C41 0.042(3) 0.037(3) 0.053(3) -0.006(2) -0.011(2) 0.006(2)
C42 0.038(2) 0.030(2) 0.033(2) 0.0042(19) -0.003(2) -0.0027(19)
C43 0.046(3) 0.043(3) 0.041(3) 0.006(2) -0.011(2) -0.009(2)
C44 0.067(4) 0.034(3) 0.031(3) 0.004(2) -0.012(3) -0.016(2)
C45 0.070(4) 0.035(3) 0.026(2) -0.002(2) 0.005(2) -0.003(2)
C46 0.043(3) 0.033(2) 0.031(2) 0.0047(19) 0.002(2) 0.001(2)
C47 0.036(2) 0.018(2) 0.026(2) 0.0024(16) -0.0035(19) -0.0025(17)
C48 0.020(2) 0.025(2) 0.055(3) -0.007(2) 0.005(2) -0.0012(17)
C49 0.030(2) 0.028(2) 0.068(4) 0.014(2) -0.004(2) -0.0008(19)
C50 0.034(3) 0.035(3) 0.109(5) 0.024(3) 0.001(3) -0.002(2)
C51 0.038(3) 0.031(3) 0.125(6) -0.001(4) 0.017(4) -0.002(2)
C78 0.035(2) 0.023(2) 0.043(3) -0.0074(19) -0.004(2) 0.0004(18)
C52 0.037(3) 0.057(4) 0.107(5) -0.055(4) 0.015(3) -0.014(3)
C53 0.036(3) 0.040(3) 0.068(4) -0.023(3) 0.013(3) -0.008(2)
C54 0.034(2) 0.026(2) 0.022(2) 0.0009(17) -0.0001(18) 0.0045(18)
C55 0.034(2) 0.037(3) 0.050(3) 0.015(2) 0.009(2) 0.001(2)
C56 0.034(3) 0.061(4) 0.059(3) 0.019(3) 0.004(3) 0.009(2)
C57 0.056(3) 0.046(3) 0.054(3) 0.007(3) 0.000(3) 0.020(3)
C58 0.078(4) 0.028(3) 0.045(3) 0.004(2) -0.008(3) 0.009(3)
C59 0.048(3) 0.029(2) 0.044(3) 0.001(2) -0.006(2) -0.002(2)
C60 0.040(3) 0.052(3) 0.050(3) -0.007(3) 0.004(2) 0.002(2)
C61 0.032(3) 0.084(5) 0.102(5) -0.008(4) -0.009(3) -0.008(3)
C62 0.027(3) 0.094(5) 0.133(7) -0.003(5) 0.008(4) 0.001(3)
C63 0.043(3) 0.112(6) 0.107(6) -0.030(5) 0.026(4) 0.012(4)
C64 0.040(3) 0.088(5) 0.066(4) -0.025(4) 0.010(3) 0.008(3)
C65 0.032(2) 0.038(3) 0.040(3) -0.006(2) 0.010(2) -0.005(2)
C66 0.038(2) 0.033(2) 0.031(2) -0.0008(19) 0.003(2) 0.000(2)
C67 0.047(3) 0.028(2) 0.048(3) 0.000(2) 0.006(2) -0.004(2)
C68 0.039(3) 0.029(3) 0.067(4) -0.007(2) -0.001(3) 0.001(2)
C69 0.053(3) 0.037(3) 0.038(3) -0.007(2) -0.013(2) 0.007(2)
C70 0.045(3) 0.025(2) 0.041(3) -0.003(2) -0.004(2) -0.002(2)
C71 0.028(2) 0.025(2) 0.032(2) -0.0059(18) 0.0001(19) 0.0022(17)
C72 0.042(3) 0.030(2) 0.031(2) -0.0067(19) 0.000(2) -0.005(2)
C73 0.060(3) 0.039(3) 0.045(3) -0.003(2) 0.010(3) -0.015(2)
C74 0.102(5) 0.040(3) 0.045(3) 0.008(3) 0.014(3) -0.022(3)
C75 0.108(5) 0.030(3) 0.043(3) 0.004(2) -0.013(4) 0.002(3)
C76 0.072(4) 0.039(3) 0.042(3) -0.011(2) -0.014(3) 0.013(3)
C77 0.057(3) 0.036(3) 0.030(2) -0.008(2) -0.005(2) 0.004(2)

loop_
_atom_type_symbol
_atom_type_description
_atom_type_scat_dispersion_real
_atom_type_scat_dispersion_imag
_atom_type_scat_source
C C 0.0033 0.0016 'International Tables Vol C Tables 4.2.6.8 and 6.1.1.4'
H H 0.0000 0.0000 'International Tables Vol C Tables 4.2.6.8 and 6.1.1.4'
N N 0.0061 0.0033 'International Tables Vol C Tables 4.2.6.8 and 6.1.1.4'
O O 0.0106 0.0060 'International Tables Vol C Tables 4.2.6.8 and 6.1.1.4'
P P 0.1023 0.0942 'International Tables Vol C Tables 4.2.6.8 and 6.1.1.4'
Dy Dy -0.1892 4.4098 'International Tables Vol C Tables 4.2.6.8 and 6.1.1.4'

loop_
_geom_angle_atom_site_label_1
_geom_angle_atom_site_label_2
_geom_angle_atom_site_label_3
_geom_angle
O3 Dy1 O6 143.35(9)
O3 Dy1 O7 87.01(10)
O6 Dy1 O7 101.48(10)
O3 Dy1 O2 74.15(9)
O6 Dy1 O2 142.49(9)
O7 Dy1 O2 75.82(10)
O3 Dy1 O8 98.16(10)
O6 Dy1 O8 93.70(10)
O7 Dy1 O8 146.89(10)
O2 Dy1 O8 74.28(9)
O3 Dy1 O1 145.64(9)
O6 Dy1 O1 70.56(9)
O7 Dy1 O1 77.50(10)
O2 Dy1 O1 72.39(9)
O8 Dy1 O1 80.19(10)
O3 Dy1 O4 73.93(9)
O6 Dy1 O4 77.67(9)
O7 Dy1 O4 141.27(10)
O2 Dy1 O4 127.70(9)
O8 Dy1 O4 70.58(10)
O1 Dy1 O4 134.85(10)
O3 Dy1 O5 77.33(9)
O6 Dy1 O5 71.66(9)
O7 Dy1 O5 72.45(10)
O2 Dy1 O5 137.97(9)
O8 Dy1 O5 140.63(9)
O1 Dy1 O5 124.91(9)
O4 Dy1 O5 70.63(9)
C6 N1 N2 105.5(3)
C8 N2 N1 112.1(3)
C8 N2 C9 127.9(3)
N1 N2 C9 119.7(3)
C20 N3 N4 105.4(3)
C22 N4 N3 112.3(3)
C22 N4 C23 127.2(3)
N3 N4 C23 120.4(3)
C33 N5 N6 105.8(3)
C35 N6 N5 111.5(3)
C35 N6 C36 128.3(3)
N5 N6 C36 120.1(3)
C4 O1 Dy1 139.7(3)
C8 O2 Dy1 131.3(2)
C22 O3 Dy1 131.6(2)
C18 O4 Dy1 136.9(3)
C31 O5 Dy1 134.7(3)
C35 O6 Dy1 131.5(2)
P1 O7 Dy1 165.03(19)
P2 O8 Dy1 151.45(18)
O7 P1 C47 110.87(19)
O7 P1 C54 111.13(18)
C47 P1 C54 106.38(19)
O7 P1 C48 111.89(19)
C47 P1 C48 106.8(2)
C54 P1 C48 109.5(2)
O8 P2 C65 108.9(2)
O8 P2 C71 112.24(18)
C65 P2 C71 106.5(2)
O8 P2 C72 114.11(19)
C65 P2 C72 110.0(2)
C71 P2 C72 104.8(2)
C1 C3 C2 110.2(5)
C1 C3 C4 110.0(4)
C2 C3 C4 109.1(4)
O1 C4 C7 122.2(4)
O1 C4 C3 115.0(4)
C7 C4 C3 122.8(4)
N1 C6 C7 111.9(4)
N1 C6 C5 117.2(4)
C7 C6 C5 131.0(4)
C4 C7 C8 121.1(3)
C4 C7 C6 133.5(4)
C8 C7 C6 105.2(4)
O2 C8 N2 123.4(4)
O2 C8 C7 131.3(4)
N2 C8 C7 105.2(3)
C10 C9 C14 119.8(4)
C10 C9 N2 119.9(4)
C14 C9 N2 120.3(4)
C11 C10 C9 120.1(4)
C10 C11 C12 120.6(4)
C13 C12 C11 119.2(4)
C14 C13 C12 120.6(4)
C13 C14 C9 119.7(4)
C15 C17 C16 111.6(4)
C15 C17 C18 110.8(4)
C16 C17 C18 108.3(4)
O4 C18 C21 121.7(4)
O4 C18 C17 116.6(4)
C21 C18 C17 121.7(4)
N3 C20 C21 111.5(4)
N3 C20 C19 117.5(4)
C21 C20 C19 131.0(4)
C18 C21 C22 122.3(3)
C18 C21 C20 133.1(4)
C22 C21 C20 104.6(4)
O3 C22 N4 122.1(3)
O3 C22 C21 131.6(4)
N4 C22 C21 106.2(3)
C28 C23 C24 120.2(4)
C28 C23 N4 120.0(4)
C24 C23 N4 119.8(4)
C25 C24 C23 119.6(4)
C24 C25 C26 120.0(5)
C27 C26 C25 120.2(4)
C28 C27 C26 119.8(5)
C27 C28 C23 120.2(4)
O5 C31 C34 122.0(4)
O5 C31 C78 117.2(4)
C34 C31 C78 120.7(4)
N5 C33 C34 112.1(4)
N5 C33 C32 116.7(4)
C34 C33 C32 131.2(4)
C35 C34 C31 121.7(4)
C35 C34 C33 105.0(3)
C31 C34 C33 133.4(4)
O6 C35 N6 123.1(4)
O6 C35 C34 131.1(4)
N6 C35 C34 105.7(3)
C37 C36 C41 119.6(4)
C37 C36 N6 119.3(4)
C41 C36 N6 121.1(4)
C36 C37 C38 119.5(4)
C39 C38 C37 120.9(5)
C40 C39 C38 119.0(4)
C39 C40 C41 121.6(5)
C40 C41 C36 119.4(5)
C43 C42 C47 120.2(4)
C44 C43 C42 119.7(5)
C43 C44 C45 121.1(5)
C44 C45 C46 119.2(5)
C45 C46 C47 120.5(4)
C46 C47 C42 119.3(4)
C46 C47 P1 122.2(3)
C42 C47 P1 118.4(3)
C53 C48 C49 120.4(4)
C53 C48 P1 118.4(4)
C49 C48 P1 121.0(4)
C50 C49 C48 119.8(5)
C51 C50 C49 120.2(6)
C50 C51 C52 121.3(5)
C29 C78 C31 112.6(4)
C29 C78 C30 111.7(4)
C31 C78 C30 108.1(4)
C51 C52 C53 119.9(5)
C48 C53 C52 118.4(6)
C59 C54 C55 119.1(4)
C59 C54 P1 116.8(3)
C55 C54 P1 124.1(3)
C56 C55 C54 120.0(4)
C55 C56 C57 120.2(5)
C58 C57 C56 120.6(5)
C57 C58 C59 119.2(5)
C58 C59 C54 121.0(5)
C61 C60 C65 120.6(5)
C60 C61 C62 119.8(6)
C63 C62 C61 120.5(6)
C62 C63 C64 120.0(6)
C63 C64 C65 120.5(6)
C64 C65 C60 118.6(5)
C64 C65 P2 122.2(4)
C60 C65 P2 119.1(3)
C67 C66 C71 120.7(4)
C66 C67 C68 119.4(5)
C69 C68 C67 120.9(5)
C68 C69 C70 119.8(5)
C69 C70 C71 120.0(4)
C66 C71 C70 119.2(4)
C66 C71 P2 118.1(3)
C70 C71 P2 122.7(3)
C77 C72 C73 118.4(5)
C77 C72 P2 117.4(4)
C73 C72 P2 124.1(4)
C74 C73 C72 120.5(5)
C75 C74 C73 120.2(5)
C74 C75 C76 120.3(5)
C75 C76 C77 119.9(5)
C72 C77 C76 120.6(5)

loop_
_geom_bond_atom_site_label_1
_geom_bond_atom_site_label_2
_geom_bond_distance
Dy1 O3 2.276(3)
Dy1 O6 2.303(3)
Dy1 O7 2.325(3)
Dy1 O2 2.362(3)
Dy1 O8 2.364(3)
Dy1 O1 2.372(3)
Dy1 O4 2.427(3)
Dy1 O5 2.499(3)
N1 C6 1.318(5)
N1 N2 1.410(4)
N2 C8 1.374(5)
N2 C9 1.414(5)
N3 C20 1.320(5)
N3 N4 1.400(4)
N4 C22 1.362(5)
N4 C23 1.422(5)
N5 C33 1.314(5)
N5 N6 1.399(5)
N6 C35 1.379(5)
N6 C36 1.416(5)
O1 C4 1.256(5)
O2 C8 1.257(5)
O3 C22 1.268(4)
O4 C18 1.245(5)
O5 C31 1.248(5)
O6 C35 1.266(5)
O7 P1 1.496(3)
O8 P2 1.492(3)
P1 C47 1.794(4)
P1 C54 1.798(4)
P1 C48 1.805(4)
P2 C65 1.795(5)
P2 C71 1.797(4)
P2 C72 1.799(5)
C1 C3 1.495(6)
C2 C3 1.505(7)
C3 C4 1.519(5)
C4 C7 1.411(6)
C5 C6 1.500(6)
C6 C7 1.438(5)
C7 C8 1.432(5)
C9 C10 1.387(6)
C9 C14 1.391(6)
C10 C11 1.375(6)
C11 C12 1.390(6)
C12 C13 1.384(6)
C13 C14 1.382(6)
C15 C17 1.517(6)
C16 C17 1.524(6)
C17 C18 1.532(5)
C18 C21 1.420(6)
C19 C20 1.498(6)
C20 C21 1.446(5)
C21 C22 1.420(5)
C23 C28 1.385(6)
C23 C24 1.387(6)
C24 C25 1.381(6)
C25 C26 1.391(7)
C26 C27 1.382(7)
C27 C28 1.380(6)
C29 C78 1.527(6)
C30 C78 1.542(6)
C31 C34 1.429(6)
C31 C78 1.528(5)
C32 C33 1.506(6)
C33 C34 1.431(5)
C34 C35 1.421(5)
C36 C37 1.384(6)
C36 C41 1.392(6)
C37 C38 1.399(6)
C38 C39 1.377(7)
C39 C40 1.368(7)
C40 C41 1.388(6)
C42 C43 1.389(6)
C42 C47 1.393(6)
C43 C44 1.379(7)
C44 C45 1.383(7)
C45 C46 1.390(6)
C46 C47 1.394(6)
C48 C53 1.385(6)
C48 C49 1.403(7)
C49 C50 1.385(6)
C50 C51 1.359(9)
C51 C52 1.375(9)
C52 C53 1.421(8)
C54 C59 1.386(6)
C54 C55 1.397(6)
C55 C56 1.377(6)
C56 C57 1.383(7)
C57 C58 1.382(7)
C58 C59 1.384(7)
C60 C61 1.375(7)
C60 C65 1.388(7)
C61 C62 1.381(9)
C62 C63 1.362(9)
C63 C64 1.382(8)
C64 C65 1.389(7)
C66 C67 1.380(6)
C66 C71 1.388(6)
C67 C68 1.386(7)
C68 C69 1.369(7)
C69 C70 1.391(6)
C70 C71 1.391(6)
C72 C77 1.390(7)
C72 C73 1.390(6)
C73 C74 1.390(7)
C74 C75 1.368(8)
C75 C76 1.372(8)
C76 C77 1.392(7)
